data_1565437
loop_
_publ_author_name
'Villamizar C., Claudia P.'
'Anzaldo, Bertin'
'Sharma, Pankaj'
'Guti\'errez P\'erez, Rene'
'del R\'io-Portilla, Federico'
'Toscano, Alfredo R.'

_publ_section_title
;
 Chiral Ferrocenyl-Bismuthines containing N/O donor pendant arm: Syntheses
 and molecular structures
;
_journal_name_full 'Inorganica Chimica Acta'
_journal_page_first 119353
_journal_paper_doi 10.1016/j.ica.2019.119353
_journal_volume 502
_journal_year 2020
_chemical_formula_sum 'C31 H27 Bi Fe N0 O2'
_chemical_formula_weight 696.35
_space_group_crystal_system monoclinic
_space_group_IT_number 14
_space_group_name_Hall '-P 2ybc'
_space_group_name_H-M_alt 'P 1 21/c 1'
_atom_sites_solution_hydrogens geom
_audit_creation_method SHELXL-2018/3
_cell_angle_alpha 90
_cell_angle_beta 107.2630(10)
_cell_angle_gamma 90
_cell_formula_units_Z 4
_cell_length_a 23.0691(7)
_cell_length_b 8.5999(2)
_cell_length_c 13.9287(4)
_cell_measurement_reflns_used 9539
_cell_measurement_temperature 298(2)
_cell_measurement_theta_max 25.36
_cell_measurement_theta_min 2.54
_cell_volume 2638.86(13)
_computing_cell_refinement 'APEX3 v2016.1 (Bruker, 2014)'
_computing_data_collection 'APEX3 v2016.1 (Bruker, 2014)'
_computing_data_reduction 'SAINT V8.37A  (Bruker, 2014)'
_computing_molecular_graphics 'Ortep-3 Ver 2.02 L.J. Farrugia (1997) J. Appl. Cryst. 30, 565'
_computing_publication_material 'SHELXL-2014/7 (Sheldrick, 2014)'
_computing_structure_refinement 'SHELXL-2018/3 (Sheldrick, 2018)'
_computing_structure_solution 'SHELXS-2014 (Bruker, 2014)'
_diffrn_ambient_temperature 298(2)
_diffrn_detector_area_resol_mean 52.0833
_diffrn_measured_fraction_theta_full 1.000
_diffrn_measured_fraction_theta_max 0.997
_diffrn_measurement_device_type 'Bruker D8 Venture \k-geometry diffractometer 208039-01'
_diffrn_measurement_method \w-scans
_diffrn_radiation_type MoK\a
_diffrn_radiation_wavelength 0.71073
_diffrn_reflns_av_R_equivalents 0.0485
_diffrn_reflns_av_unetI/netI 0.0339
_diffrn_reflns_Laue_measured_fraction_full 1.000
_diffrn_reflns_Laue_measured_fraction_max 0.997
_diffrn_reflns_limit_h_max 27
_diffrn_reflns_limit_h_min -27
_diffrn_reflns_limit_k_max 10
_diffrn_reflns_limit_k_min -10
_diffrn_reflns_limit_l_max 16
_diffrn_reflns_limit_l_min -16
_diffrn_reflns_number 27872
_diffrn_reflns_point_group_measured_fraction_full 1.000
_diffrn_reflns_point_group_measured_fraction_max 0.997
_diffrn_reflns_theta_full 25.242
_diffrn_reflns_theta_max 25.369
_diffrn_reflns_theta_min 2.542
_diffrn_source 'micro-focus X-ray source'
_exptl_absorpt_coefficient_mu 7.235
_exptl_absorpt_correction_T_max 0.7452
_exptl_absorpt_correction_T_min 0.5394
_exptl_absorpt_correction_type multi-scan
_exptl_absorpt_process_details
; 
 SADABS 2016/2: Krause, L., Herbst-Irmer, R., Sheldrick G.M. & Stalke D., 
 J. Appl. Cryst. 48 (2015) 3-10 
;
_exptl_crystal_colour yellow
_exptl_crystal_density_diffrn 1.753
_exptl_crystal_description Prism
_exptl_crystal_F_000 1352
_exptl_crystal_size_max 0.461
_exptl_crystal_size_mid 0.176
_exptl_crystal_size_min 0.022
_refine_diff_density_max 0.860
_refine_diff_density_min -0.420
_refine_diff_density_rms 0.093
_refine_ls_extinction_coef .
_refine_ls_extinction_method none
_refine_ls_goodness_of_fit_ref 1.097
_refine_ls_hydrogen_treatment constr
_refine_ls_matrix_type full
_refine_ls_number_parameters 317
_refine_ls_number_reflns 4840
_refine_ls_number_restraints 0
_refine_ls_restrained_S_all 1.097
_refine_ls_R_factor_all 0.0498
_refine_ls_R_factor_gt 0.0308
_refine_ls_shift/su_max 0.001
_refine_ls_shift/su_mean 0.000
_refine_ls_structure_factor_coef Fsqd
_refine_ls_weighting_details 'w=1/[\s^2^(Fo^2^)+(0.0110P)^2^+3.9697P] where P=(Fo^2^+2Fc^2^)/3'
_refine_ls_weighting_scheme calc
_refine_ls_wR_factor_gt 0.0532
_refine_ls_wR_factor_ref 0.0597
_reflns_Friedel_coverage 0.000
_reflns_Friedel_fraction_full .
_reflns_Friedel_fraction_max .
_reflns_number_gt 3676
_reflns_number_total 4840
_reflns_threshold_expression 'I > 2\s(I)'
_cod_data_source_file 366SHP18.cif
_cod_data_source_block 366SHP18
_cod_original_sg_symbol_H-M 'P 21/c'
_cod_database_code 1565437
_shelx_shelxl_version_number 2018/3
_shelx_space_group_comment
; 
The symmetry employed for this shelxl refinement is uniquely defined 
by the following loop, which should always be used as a source of 
symmetry information in preference to the above space-group names. 
They are only intended as comments. 
;
_shelx_estimated_absorpt_t_min 0.135
_shelx_estimated_absorpt_t_max 0.857
_exptl_absorpt_special_details
; 
 SADABS 2016/2: Krause, L., Herbst-Irmer, R., Sheldrick G.M. & Stalke D., 
 J. Appl. Cryst. 48 (2015) 3-10 
;

loop_
_space_group_symop_operation_xyz
'x, y, z'
'-x, y+1/2, -z+1/2'
'-x, -y, -z'
'x, -y-1/2, z-1/2'

loop_
_atom_site_label
_atom_site_type_symbol
_atom_site_fract_x
_atom_site_fract_y
_atom_site_fract_z
_atom_site_U_iso_or_equiv
_atom_site_adp_type
_atom_site_occupancy
_atom_site_site_symmetry_order
_atom_site_calc_flag
_atom_site_refinement_flags_posn
_atom_site_refinement_flags_adp
_atom_site_refinement_flags_occupancy
_atom_site_disorder_assembly
_atom_site_disorder_group
Bi1 Bi 0.20482(2) 0.49415(2) 0.31067(2) 0.04670(7) Uani 1 1 d . . . . .
Fe1 Fe 0.29081(3) 0.84988(7) 0.29062(4) 0.03614(15) Uani 1 1 d . . . . .
O1 O 0.37130(14) 0.4099(3) 0.2499(2) 0.0483(8) Uani 1 1 d . . . . .
C1 C 0.3173(2) 0.6459(5) 0.2444(3) 0.0401(10) Uani 1 1 d . . . . .
C6 C 0.3522(2) 0.9917(5) 0.3863(3) 0.0495(12) Uani 1 1 d . . . . .
H6 H 0.393715 1.011173 0.384720 0.059 Uiso 1 1 calc R U . . .
C7 C 0.3342(2) 0.8726(5) 0.4409(3) 0.0463(11) Uani 1 1 d . . . . .
H7 H 0.361004 0.795437 0.483898 0.056 Uiso 1 1 calc R U . . .
C2 C 0.2534(2) 0.6448(5) 0.2299(3) 0.0394(10) Uani 1 1 d . . . . .
C8 C 0.2709(2) 0.8844(5) 0.4229(3) 0.0482(12) Uani 1 1 d . . . . .
H8 H 0.245846 0.816650 0.450890 0.058 Uiso 1 1 calc R U . . .
C3 C 0.2276(2) 0.7708(5) 0.1644(3) 0.0453(11) Uani 1 1 d . . . . .
H3 H 0.184540 0.799755 0.141904 0.054 Uiso 1 1 calc R U . . .
C5 C 0.3303(2) 0.7716(5) 0.1863(3) 0.0444(11) Uani 1 1 d . . . . .
H5 H 0.370492 0.800954 0.181749 0.053 Uiso 1 1 calc R U . . .
C11 C 0.3639(2) 0.5412(5) 0.3098(3) 0.0455(12) Uani 1 1 d . . . . .
H11A H 0.402137 0.596081 0.335602 0.055 Uiso 1 1 calc R U . . .
H11B H 0.350951 0.506147 0.366405 0.055 Uiso 1 1 calc R U . . .
C13 C 0.4268(2) 0.1885(5) 0.2272(3) 0.0437(11) Uani 1 1 d . . . . .
C17 C 0.4546(2) 0.3199(5) 0.3886(4) 0.0488(12) Uani 1 1 d . . . . .
H17 H 0.447764 0.397964 0.430176 0.059 Uiso 1 1 calc R U . . .
C12 C 0.41779(19) 0.3081(5) 0.2904(3) 0.0403(11) Uani 1 1 d . . . . .
C16 C 0.5014(2) 0.2156(6) 0.4245(4) 0.0645(15) Uani 1 1 d . . . . .
H16 H 0.526182 0.224228 0.490515 0.077 Uiso 1 1 calc R U . . .
C18 C 0.3879(2) 0.1559(6) 0.1222(4) 0.0545(13) Uani 1 1 d . . . . .
C19 C 0.3322(3) 0.2449(6) 0.0742(4) 0.0689(16) Uani 1 1 d . . . . .
H19A H 0.312840 0.202902 0.008618 0.103 Uiso 1 1 calc R U . . .
H19B H 0.342434 0.351898 0.068038 0.103 Uiso 1 1 calc R U . . .
H19C H 0.305046 0.237843 0.114561 0.103 Uiso 1 1 calc R U . . .
C10 C 0.3006(2) 1.0779(6) 0.3342(4) 0.0535(13) Uani 1 1 d . . . . .
H10 H 0.299780 1.167847 0.290615 0.064 Uiso 1 1 calc R U . . .
C15 C 0.5121(2) 0.0993(7) 0.3645(5) 0.0707(16) Uani 1 1 d . . . . .
H15 H 0.543767 0.029515 0.389288 0.085 Uiso 1 1 calc R U . . .
C25 C 0.1243(3) 0.2243(6) 0.1825(4) 0.0695(16) Uani 1 1 d . . . . .
H25 H 0.112756 0.212487 0.240649 0.083 Uiso 1 1 calc R U . . .
C26 C 0.1215(2) 0.6459(6) 0.2775(4) 0.0552(13) Uani 1 1 d . . . . .
C27 C 0.0798(2) 0.6499(7) 0.1841(5) 0.0714(16) Uani 1 1 d . . . . .
H27 H 0.085720 0.588691 0.132846 0.086 Uiso 1 1 calc R U . . .
C28 C 0.0287(3) 0.7441(8) 0.1650(6) 0.095(2) Uani 1 1 d . . . . .
H28 H 0.000447 0.745422 0.101430 0.114 Uiso 1 1 calc R U . . .
C29 C 0.0202(4) 0.8357(9) 0.2409(8) 0.111(3) Uani 1 1 d . . . . .
H29 H -0.013718 0.899854 0.228312 0.134 Uiso 1 1 calc R U . . .
C30 C 0.0616(4) 0.8325(9) 0.3352(7) 0.114(3) Uani 1 1 d . . . . .
H30 H 0.055756 0.894235 0.386421 0.137 Uiso 1 1 calc R U . . .
C31 C 0.1119(3) 0.7368(7) 0.3534(5) 0.0846(19) Uani 1 1 d . . . . .
H31 H 0.139618 0.733581 0.417339 0.102 Uiso 1 1 calc R U . . .
C20 C 0.1639(2) 0.3398(5) 0.1770(4) 0.0514(12) Uani 1 1 d . . . . .
C21 C 0.1796(3) 0.3549(7) 0.0895(4) 0.0704(16) Uani 1 1 d . . . . .
H21 H 0.206483 0.432838 0.084407 0.084 Uiso 1 1 calc R U . . .
C22 C 0.1562(3) 0.2568(8) 0.0095(5) 0.094(2) Uani 1 1 d . . . . .
H22 H 0.166893 0.269959 -0.049319 0.113 Uiso 1 1 calc R U . . .
O2 O 0.4010(2) 0.0475(5) 0.0759(3) 0.0908(14) Uani 1 1 d . . . . .
C14 C 0.4756(2) 0.0878(6) 0.2682(4) 0.0598(14) Uani 1 1 d . . . . .
H14 H 0.483339 0.009343 0.227752 0.072 Uiso 1 1 calc R U . . .
C23 C 0.1178(3) 0.1413(8) 0.0159(6) 0.089(2) Uani 1 1 d . . . . .
H23 H 0.102797 0.073805 -0.037973 0.106 Uiso 1 1 calc R U . . .
C24 C 0.1009(3) 0.1236(7) 0.1011(6) 0.086(2) Uani 1 1 d . . . . .
H24 H 0.074060 0.045087 0.105174 0.103 Uiso 1 1 calc R U . . .
C9 C 0.2499(2) 1.0106(6) 0.3568(4) 0.0539(13) Uani 1 1 d . . . . .
H9 H 0.207757 1.045827 0.331087 0.065 Uiso 1 1 calc R U . . .
C4 C 0.2750(2) 0.8469(5) 0.1382(3) 0.0463(11) Uani 1 1 d . . . . .
H4 H 0.270330 0.938821 0.094958 0.056 Uiso 1 1 calc R U . . .

loop_
_atom_site_aniso_label
_atom_site_aniso_U_11
_atom_site_aniso_U_22
_atom_site_aniso_U_33
_atom_site_aniso_U_23
_atom_site_aniso_U_13
_atom_site_aniso_U_12
Bi1 0.04686(12) 0.04480(12) 0.04917(12) 0.00651(9) 0.01538(8) 0.00003(9)
Fe1 0.0439(4) 0.0309(3) 0.0342(3) -0.0001(3) 0.0124(3) 0.0024(3)
O1 0.049(2) 0.0419(18) 0.0509(19) -0.0048(15) 0.0099(16) 0.0107(15)
C1 0.047(3) 0.033(2) 0.042(3) -0.005(2) 0.017(2) 0.003(2)
C6 0.050(3) 0.052(3) 0.046(3) -0.009(2) 0.014(2) -0.007(3)
C7 0.052(3) 0.045(3) 0.037(3) -0.002(2) 0.007(2) 0.003(2)
C2 0.045(3) 0.035(2) 0.038(2) -0.0001(19) 0.012(2) -0.001(2)
C8 0.060(3) 0.051(3) 0.041(3) -0.010(2) 0.026(2) -0.008(2)
C3 0.050(3) 0.041(3) 0.038(3) -0.003(2) 0.003(2) 0.002(2)
C5 0.055(3) 0.038(3) 0.047(3) -0.009(2) 0.026(2) -0.007(2)
C11 0.046(3) 0.040(3) 0.051(3) -0.010(2) 0.015(2) 0.004(2)
C13 0.047(3) 0.039(3) 0.051(3) 0.005(2) 0.023(2) 0.004(2)
C17 0.041(3) 0.046(3) 0.057(3) 0.000(2) 0.011(2) 0.000(2)
C12 0.035(3) 0.037(3) 0.054(3) 0.006(2) 0.020(2) 0.000(2)
C16 0.043(3) 0.069(4) 0.072(4) 0.001(3) 0.002(3) 0.001(3)
C18 0.076(4) 0.048(3) 0.051(3) 0.008(2) 0.036(3) 0.004(3)
C19 0.099(5) 0.056(3) 0.040(3) -0.006(2) 0.002(3) 0.006(3)
C10 0.074(4) 0.038(3) 0.055(3) -0.014(2) 0.030(3) -0.005(3)
C15 0.049(3) 0.065(4) 0.092(5) 0.003(3) 0.011(3) 0.017(3)
C25 0.071(4) 0.058(4) 0.075(4) 0.009(3) 0.014(3) -0.009(3)
C26 0.042(3) 0.048(3) 0.082(4) 0.002(3) 0.029(3) 0.005(2)
C27 0.056(4) 0.062(4) 0.095(5) 0.010(3) 0.020(3) 0.009(3)
C28 0.058(4) 0.087(5) 0.135(6) 0.022(5) 0.022(4) 0.012(4)
C29 0.078(5) 0.090(6) 0.184(9) 0.007(6) 0.067(6) 0.026(4)
C30 0.104(6) 0.105(6) 0.153(8) -0.031(6) 0.069(6) 0.019(5)
C31 0.074(4) 0.093(5) 0.105(5) -0.007(4) 0.055(4) 0.007(4)
C20 0.047(3) 0.038(3) 0.066(3) 0.004(2) 0.012(3) 0.004(2)
C21 0.075(4) 0.063(4) 0.081(4) -0.021(3) 0.036(3) -0.015(3)
C22 0.105(6) 0.096(5) 0.088(5) -0.036(4) 0.040(4) -0.011(4)
O2 0.123(4) 0.089(3) 0.066(3) -0.015(2) 0.037(3) 0.032(3)
C14 0.057(3) 0.054(3) 0.078(4) -0.002(3) 0.034(3) 0.013(3)
C23 0.081(5) 0.075(5) 0.098(5) -0.030(4) 0.008(4) 0.006(4)
C24 0.067(4) 0.053(4) 0.122(6) -0.002(4) 0.003(4) -0.016(3)
C9 0.059(3) 0.052(3) 0.049(3) -0.011(2) 0.013(2) 0.020(3)
C4 0.069(3) 0.037(3) 0.032(2) 0.002(2) 0.012(2) -0.003(2)

loop_
_atom_type_symbol
_atom_type_description
_atom_type_scat_dispersion_real
_atom_type_scat_dispersion_imag
_atom_type_scat_source
C C 0.0033 0.0016 'International Tables Vol C Tables 4.2.6.8 and 6.1.1.4'
H H 0.0000 0.0000 'International Tables Vol C Tables 4.2.6.8 and 6.1.1.4'
N N 0.0061 0.0033 'International Tables Vol C Tables 4.2.6.8 and 6.1.1.4'
O O 0.0106 0.0060 'International Tables Vol C Tables 4.2.6.8 and 6.1.1.4'
Fe Fe 0.3463 0.8444 'International Tables Vol C Tables 4.2.6.8 and 6.1.1.4'
Bi Bi -4.1077 10.2566 'International Tables Vol C Tables 4.2.6.8 and 6.1.1.4'

loop_
_geom_angle_atom_site_label_1
_geom_angle_atom_site_label_2
_geom_angle_atom_site_label_3
_geom_angle
_geom_angle_site_symmetry_1
_geom_angle_site_symmetry_3
C2 Bi1 C20 94.35(16) . .
C2 Bi1 C26 94.93(17) . .
C20 Bi1 C26 92.80(18) . .
C1 Fe1 C2 41.20(17) . .
C1 Fe1 C6 120.70(19) . .
C2 Fe1 C6 156.67(18) . .
C1 Fe1 C3 69.09(18) . .
C2 Fe1 C3 41.03(16) . .
C6 Fe1 C3 160.78(19) . .
C1 Fe1 C9 162.6(2) . .
C2 Fe1 C9 125.4(2) . .
C6 Fe1 C9 67.9(2) . .
C3 Fe1 C9 107.9(2) . .
C1 Fe1 C7 107.82(18) . .
C2 Fe1 C7 121.80(18) . .
C6 Fe1 C7 40.41(17) . .
C3 Fe1 C7 157.27(19) . .
C9 Fe1 C7 67.95(19) . .
C1 Fe1 C5 41.29(16) . .
C2 Fe1 C5 69.10(17) . .
C6 Fe1 C5 107.00(19) . .
C3 Fe1 C5 68.50(19) . .
C9 Fe1 C5 155.08(19) . .
C7 Fe1 C5 124.94(19) . .
C1 Fe1 C10 155.23(19) . .
C2 Fe1 C10 161.9(2) . .
C6 Fe1 C10 40.32(19) . .
C3 Fe1 C10 124.3(2) . .
C9 Fe1 C10 40.68(19) . .
C7 Fe1 C10 68.1(2) . .
C5 Fe1 C10 119.54(19) . .
C1 Fe1 C4 68.69(17) . .
C2 Fe1 C4 68.56(17) . .
C6 Fe1 C4 124.22(19) . .
C3 Fe1 C4 40.46(17) . .
C9 Fe1 C4 120.89(19) . .
C7 Fe1 C4 161.20(19) . .
C5 Fe1 C4 40.36(17) . .
C10 Fe1 C4 106.86(19) . .
C1 Fe1 C8 125.53(18) . .
C2 Fe1 C8 108.59(18) . .
C6 Fe1 C8 67.80(19) . .
C3 Fe1 C8 121.99(19) . .
C9 Fe1 C8 40.42(18) . .
C7 Fe1 C8 40.33(18) . .
C5 Fe1 C8 162.38(19) . .
C10 Fe1 C8 68.19(19) . .
C4 Fe1 C8 156.5(2) . .
C12 O1 C11 118.3(3) . .
C2 C1 C5 107.8(4) . .
C2 C1 C11 127.6(4) . .
C5 C1 C11 124.5(4) . .
C2 C1 Fe1 69.8(2) . .
C5 C1 Fe1 70.1(2) . .
C11 C1 Fe1 124.1(3) . .
C10 C6 C7 108.8(4) . .
C10 C6 Fe1 70.2(3) . .
C7 C6 Fe1 70.1(3) . .
C6 C7 C8 107.8(4) . .
C6 C7 Fe1 69.5(3) . .
C8 C7 Fe1 70.0(2) . .
C1 C2 C3 107.6(4) . .
C1 C2 Fe1 69.0(2) . .
C3 C2 Fe1 69.7(2) . .
C1 C2 Bi1 125.9(3) . .
C3 C2 Bi1 126.0(3) . .
Fe1 C2 Bi1 120.70(19) . .
C7 C8 C9 107.9(4) . .
C7 C8 Fe1 69.7(2) . .
C9 C8 Fe1 69.5(3) . .
C4 C3 C2 108.0(4) . .
C4 C3 Fe1 70.0(2) . .
C2 C3 Fe1 69.2(2) . .
C4 C5 C1 107.6(4) . .
C4 C5 Fe1 69.8(2) . .
C1 C5 Fe1 68.6(2) . .
O1 C11 C1 107.9(4) . .
C14 C13 C12 116.5(4) . .
C14 C13 C18 117.3(4) . .
C12 C13 C18 126.1(4) . .
C16 C17 C12 119.7(5) . .
O1 C12 C17 122.4(4) . .
O1 C12 C13 116.9(4) . .
C17 C12 C13 120.7(4) . .
C15 C16 C17 121.0(5) . .
O2 C18 C19 118.3(5) . .
O2 C18 C13 119.2(5) . .
C19 C18 C13 122.4(4) . .
C6 C10 C9 107.2(4) . .
C6 C10 Fe1 69.5(3) . .
C9 C10 Fe1 69.5(3) . .
C14 C15 C16 119.0(5) . .
C20 C25 C24 120.4(6) . .
C27 C26 C31 119.0(5) . .
C27 C26 Bi1 121.7(4) . .
C31 C26 Bi1 119.3(4) . .
C26 C27 C28 121.0(6) . .
C29 C28 C27 119.4(7) . .
C30 C29 C28 120.3(7) . .
C29 C30 C31 119.5(7) . .
C30 C31 C26 120.8(7) . .
C25 C20 C21 118.3(5) . .
C25 C20 Bi1 120.3(4) . .
C21 C20 Bi1 121.3(4) . .
C22 C21 C20 121.1(6) . .
C23 C22 C21 120.4(7) . .
C15 C14 C13 123.0(5) . .
C22 C23 C24 120.1(6) . .
C23 C24 C25 119.7(6) . .
C8 C9 C10 108.2(4) . .
C8 C9 Fe1 70.1(2) . .
C10 C9 Fe1 69.8(3) . .
C5 C4 C3 109.0(4) . .
C5 C4 Fe1 69.8(2) . .
C3 C4 Fe1 69.6(2) . .

loop_
_geom_bond_atom_site_label_1
_geom_bond_atom_site_label_2
_geom_bond_distance
_geom_bond_site_symmetry_2
Bi1 C2 2.224(4) .
Bi1 C20 2.253(5) .
Bi1 C26 2.255(5) .
Fe1 C1 2.024(4) .
Fe1 C2 2.034(4) .
Fe1 C6 2.037(5) .
Fe1 C3 2.040(4) .
Fe1 C9 2.041(4) .
Fe1 C7 2.044(4) .
Fe1 C5 2.045(4) .
Fe1 C10 2.045(5) .
Fe1 C4 2.045(4) .
Fe1 C8 2.048(4) .
O1 C12 1.370(5) .
O1 C11 1.444(5) .
C1 C2 1.428(6) .
C1 C5 1.435(6) .
C1 C11 1.489(6) .
C6 C10 1.407(7) .
C6 C7 1.409(6) .
C7 C8 1.411(6) .
C2 C3 1.428(6) .
C8 C9 1.412(6) .
C3 C4 1.413(6) .
C5 C4 1.411(6) .
C13 C14 1.400(6) .
C13 C12 1.409(6) .
C13 C18 1.498(7) .
C17 C16 1.380(6) .
C17 C12 1.382(6) .
C16 C15 1.371(7) .
C18 O2 1.222(6) .
C18 C19 1.475(7) .
C10 C9 1.420(7) .
C15 C14 1.359(7) .
C25 C20 1.367(7) .
C25 C24 1.401(8) .
C26 C27 1.369(7) .
C26 C31 1.385(7) .
C27 C28 1.389(8) .
C28 C29 1.378(10) .
C29 C30 1.377(10) .
C30 C31 1.384(9) .
C20 C21 1.377(7) .
C21 C22 1.373(8) .
C22 C23 1.352(9) .
C23 C24 1.362(9) .

loop_
_geom_torsion_atom_site_label_1
_geom_torsion_atom_site_label_2
_geom_torsion_atom_site_label_3
_geom_torsion_atom_site_label_4
_geom_torsion
_geom_torsion_site_symmetry_1
_geom_torsion_site_symmetry_2
_geom_torsion_site_symmetry_3
_geom_torsion_site_symmetry_4
C10 C6 C7 C8 -0.1(5) . . . .
Fe1 C6 C7 C8 -59.7(3) . . . .
C10 C6 C7 Fe1 59.7(3) . . . .
C5 C1 C2 C3 -0.8(5) . . . .
C11 C1 C2 C3 177.3(4) . . . .
Fe1 C1 C2 C3 59.3(3) . . . .
C5 C1 C2 Fe1 -60.1(3) . . . .
C11 C1 C2 Fe1 118.1(4) . . . .
C5 C1 C2 Bi1 -173.5(3) . . . .
C11 C1 C2 Bi1 4.6(6) . . . .
Fe1 C1 C2 Bi1 -113.4(3) . . . .
C6 C7 C8 C9 0.2(5) . . . .
Fe1 C7 C8 C9 -59.2(3) . . . .
C6 C7 C8 Fe1 59.4(3) . . . .
C1 C2 C3 C4 0.6(5) . . . .
Fe1 C2 C3 C4 59.5(3) . . . .
Bi1 C2 C3 C4 173.3(3) . . . .
C1 C2 C3 Fe1 -58.8(3) . . . .
Bi1 C2 C3 Fe1 113.8(3) . . . .
C2 C1 C5 C4 0.7(5) . . . .
C11 C1 C5 C4 -177.5(4) . . . .
Fe1 C1 C5 C4 -59.2(3) . . . .
C2 C1 C5 Fe1 59.8(3) . . . .
C11 C1 C5 Fe1 -118.4(4) . . . .
C12 O1 C11 C1 171.3(4) . . . .
C2 C1 C11 O1 91.5(5) . . . .
C5 C1 C11 O1 -90.7(5) . . . .
Fe1 C1 C11 O1 -178.8(3) . . . .
C11 O1 C12 C17 5.1(6) . . . .
C11 O1 C12 C13 -175.0(4) . . . .
C16 C17 C12 O1 -178.8(4) . . . .
C16 C17 C12 C13 1.3(7) . . . .
C14 C13 C12 O1 178.1(4) . . . .
C18 C13 C12 O1 -4.3(6) . . . .
C14 C13 C12 C17 -2.0(6) . . . .
C18 C13 C12 C17 175.6(4) . . . .
C12 C17 C16 C15 -0.3(8) . . . .
C14 C13 C18 O2 -2.2(7) . . . .
C12 C13 C18 O2 -179.8(5) . . . .
C14 C13 C18 C19 174.4(5) . . . .
C12 C13 C18 C19 -3.1(7) . . . .
C7 C6 C10 C9 -0.1(5) . . . .
Fe1 C6 C10 C9 59.5(3) . . . .
C7 C6 C10 Fe1 -59.6(3) . . . .
C17 C16 C15 C14 -0.1(9) . . . .
C31 C26 C27 C28 0.4(8) . . . .
Bi1 C26 C27 C28 -180.0(4) . . . .
C26 C27 C28 C29 0.5(10) . . . .
C27 C28 C29 C30 -0.7(12) . . . .
C28 C29 C30 C31 0.1(12) . . . .
C29 C30 C31 C26 0.8(11) . . . .
C27 C26 C31 C30 -1.1(9) . . . .
Bi1 C26 C31 C30 179.3(5) . . . .
C24 C25 C20 C21 0.6(8) . . . .
C24 C25 C20 Bi1 -177.1(4) . . . .
C25 C20 C21 C22 0.0(8) . . . .
Bi1 C20 C21 C22 177.6(5) . . . .
C20 C21 C22 C23 -1.0(10) . . . .
C16 C15 C14 C13 -0.7(9) . . . .
C12 C13 C14 C15 1.7(7) . . . .
C18 C13 C14 C15 -176.1(5) . . . .
C21 C22 C23 C24 1.4(11) . . . .
C22 C23 C24 C25 -0.9(10) . . . .
C20 C25 C24 C23 -0.1(9) . . . .
C7 C8 C9 C10 -0.3(5) . . . .
Fe1 C8 C9 C10 -59.6(3) . . . .
C7 C8 C9 Fe1 59.3(3) . . . .
C6 C10 C9 C8 0.3(5) . . . .
Fe1 C10 C9 C8 59.8(3) . . . .
C6 C10 C9 Fe1 -59.5(3) . . . .
C1 C5 C4 C3 -0.3(5) . . . .
Fe1 C5 C4 C3 -58.6(3) . . . .
C1 C5 C4 Fe1 58.4(3) . . . .
C2 C3 C4 C5 -0.2(5) . . . .
Fe1 C3 C4 C5 58.8(3) . . . .
C2 C3 C4 Fe1 -59.0(3) . . . .
